data_4300464
_journal_name_full 'Inorganic Chemistry'
_journal_paper_doi 10.1021/ic051297a
_journal_year 2006
_chemical_formula_sum 'C167 H194 Au7 F42 N19 O15 P14'
_chemical_formula_weight 5317.76
_space_group_IT_number 15
_symmetry_cell_setting monoclinic
_symmetry_space_group_name_Hall '-C 2yc'
_symmetry_space_group_name_H-M 'C 1 2/c 1'
_cell_angle_alpha 90.00
_cell_angle_beta 106.499(1)
_cell_angle_gamma 90.00
_cell_formula_units_Z 8
_cell_length_a 42.8041(11)
_cell_length_b 30.9919(8)
_cell_length_c 31.2315(8)
_cell_measurement_temperature 150(1)
_cell_volume 39725.1(18)
_diffrn_ambient_temperature 150(1)
_exptl_crystal_density_diffrn 1.778
_cod_depositor_comments
;
The following automatic conversions were performed:
'_symmetry_cell_setting' value 'Monoclinic' changed to 'monoclinic'
according to '/home/saulius/struct/CIF-dictionaries/cif_core.dic'
dictionary named 'cif_core.dic' version 2.4.1 from 2010-06-29.

Automatic conversion script
Id: cif_fix_enum 1527 2010-12-29 10:47:43Z saulius 
;
_cod_original_sg_symbol_H-M 'C 2/c'
_cod_database_code 4300464

loop_
_symmetry_equiv_pos_as_xyz
'x, y, z'
'-x, y, -z+1/2'
'x+1/2, y+1/2, z'
'-x+1/2, y+1/2, -z+1/2'
'-x, -y, -z'
'x, -y, z-1/2'
'-x+1/2, -y+1/2, -z'
'x+1/2, -y+1/2, z-1/2'

loop_
_atom_site_label
_atom_site_type_symbol
_atom_site_fract_x
_atom_site_fract_y
_atom_site_fract_z
_atom_site_U_iso_or_equiv
_atom_site_adp_type
_atom_site_occupancy
_atom_site_symmetry_multiplicity
_atom_site_calc_flag
_atom_site_refinement_flags
_atom_site_disorder_assembly
_atom_site_disorder_group
Au1 Au 0.745389(13) 0.874566(18) 1.025805(17) 0.04237(13) Uani 1 1 d . . .
Au2 Au 0.568511(13) 0.87973(2) 1.079115(18) 0.05140(16) Uani 1 1 d . . .
P1 P 0.74328(8) 0.83476(11) 1.08436(11) 0.0363(8) Uani 1 1 d . . .
P2 P 0.55860(8) 0.83710(14) 1.01901(11) 0.0451(9) Uani 1 1 d . . .
O1 O 0.6808(3) 1.0153(4) 0.8501(4) 0.070(3) Uani 1 1 d . . .
O2 O 0.6388(3) 0.9621(4) 0.7522(4) 0.092(4) Uani 1 1 d . . .
N1 N 0.7420(3) 0.9074(4) 0.9667(3) 0.047(3) Uani 1 1 d . . .
N2 N 0.5763(3) 1.0825(4) 0.6358(4) 0.055(3) Uani 1 1 d . . .
N3 N 0.6983(4) 0.9651(5) 0.8094(4) 0.069(4) Uani 1 1 d . . .
N4 N 0.6220(3) 1.0167(6) 0.7911(5) 0.081(5) Uani 1 1 d . . .
C1 C 0.7661(3) 0.9300(5) 0.9589(5) 0.048(4) Uani 1 1 d . . .
H1A H 0.7859 0.9334 0.9821 0.058 Uiso 1 1 calc R . .
C2 C 0.7631(4) 0.9487(5) 0.9180(5) 0.053(4) Uani 1 1 d . . .
H2A H 0.7809 0.9640 0.9128 0.063 Uiso 1 1 calc R . .
C3 C 0.7344(4) 0.9451(5) 0.8848(5) 0.051(4) Uani 1 1 d . . .
C4 C 0.7101(5) 0.9218(6) 0.8932(6) 0.078(6) Uani 1 1 d . . .
H4A H 0.6901 0.9182 0.8705 0.093 Uiso 1 1 calc R . .
C5 C 0.7142(4) 0.9032(5) 0.9344(5) 0.068(5) Uani 1 1 d . . .
H5A H 0.6969 0.8870 0.9399 0.082 Uiso 1 1 calc R . .
C6 C 0.7313(4) 0.9657(6) 0.8390(5) 0.074(5) Uani 1 1 d . . .
H6A H 0.7389 0.9959 0.8435 0.089 Uiso 1 1 calc R . .
H6B H 0.7457 0.9501 0.8245 0.089 Uiso 1 1 calc R . .
C7 C 0.6764(4) 0.9911(5) 0.8181(5) 0.066(5) Uani 1 1 d . . .
C8 C 0.6430(5) 0.9884(7) 0.7831(5) 0.084(7) Uani 1 1 d . . .
C9 C 0.5886(4) 1.0172(9) 0.7606(6) 0.113(9) Uani 1 1 d . . .
H9A H 0.5740 1.0311 0.7760 0.135 Uiso 1 1 calc R . .
H9B H 0.5812 0.9870 0.7540 0.135 Uiso 1 1 calc R . .
C10 C 0.6061(3) 1.0761(5) 0.6635(5) 0.057(4) Uani 1 1 d . . .
H10A H 0.6245 1.0860 0.6552 0.069 Uiso 1 1 calc R . .
C11 C 0.6106(4) 1.0556(6) 0.7035(5) 0.072(5) Uani 1 1 d . . .
H11A H 0.6322 1.0520 0.7222 0.086 Uiso 1 1 calc R . .
C12 C 0.5856(4) 1.0401(7) 0.7177(6) 0.080(6) Uani 1 1 d . . .
C13 C 0.5554(5) 1.0464(10) 0.6881(7) 0.130(11) Uani 1 1 d . . .
H13A H 0.5367 1.0364 0.6959 0.155 Uiso 1 1 calc R . .
C14 C 0.5513(4) 1.0664(9) 0.6478(6) 0.119(10) Uani 1 1 d . . .
H14A H 0.5299 1.0689 0.6279 0.143 Uiso 1 1 calc R . .
C15 C 0.7011(3) 0.8207(4) 1.0803(4) 0.039(3) Uani 1 1 d . . .
H15A H 0.7007 0.7996 1.1039 0.047 Uiso 1 1 calc R . .
H15B H 0.6893 0.8469 1.0852 0.047 Uiso 1 1 calc R . .
C16 C 0.6840(3) 0.8016(5) 1.0350(5) 0.045(3) Uani 1 1 d . . .
H16A H 0.6976 0.7780 1.0285 0.054 Uiso 1 1 calc R . .
H16B H 0.6821 0.8242 1.0119 0.054 Uiso 1 1 calc R . .
C17 C 0.6501(3) 0.7839(4) 1.0315(5) 0.044(3) Uani 1 1 d . . .
H17A H 0.6422 0.7678 1.0030 0.053 Uiso 1 1 calc R . .
H17B H 0.6518 0.7631 1.0561 0.053 Uiso 1 1 calc R . .
C18 C 0.6246(3) 0.8179(4) 1.0332(5) 0.041(3) Uani 1 1 d . . .
H18A H 0.6249 0.8413 1.0118 0.049 Uiso 1 1 calc R . .
H18B H 0.6300 0.8305 1.0636 0.049 Uiso 1 1 calc R . .
C19 C 0.5901(3) 0.7972(5) 1.0214(5) 0.046(3) Uani 1 1 d . . .
H19A H 0.5895 0.7752 1.0442 0.055 Uiso 1 1 calc R . .
H19B H 0.5857 0.7825 0.9922 0.055 Uiso 1 1 calc R . .
C20 C 0.7654(3) 0.7843(4) 1.0873(4) 0.036(3) Uani 1 1 d . . .
C21 C 0.7956(3) 0.7854(5) 1.0775(5) 0.050(4) Uani 1 1 d . . .
H21A H 0.8032 0.8113 1.0676 0.061 Uiso 1 1 calc R . .
C22 C 0.8139(4) 0.7484(6) 1.0826(6) 0.065(5) Uani 1 1 d . . .
H22A H 0.8345 0.7489 1.0766 0.078 Uiso 1 1 calc R . .
C23 C 0.8031(4) 0.7113(5) 1.0960(6) 0.066(5) Uani 1 1 d . . .
H23A H 0.8159 0.6859 1.0987 0.079 Uiso 1 1 calc R . .
C24 C 0.7739(4) 0.7100(5) 1.1058(6) 0.067(5) Uani 1 1 d . . .
H24A H 0.7664 0.6840 1.1156 0.081 Uiso 1 1 calc R . .
C25 C 0.7558(3) 0.7469(5) 1.1013(5) 0.049(4) Uani 1 1 d . . .
H25A H 0.7356 0.7462 1.1083 0.059 Uiso 1 1 calc R . .
C26 C 0.7618(3) 0.8607(5) 1.1376(4) 0.043(3) Uani 1 1 d . . .
C27 C 0.7819(5) 0.8954(6) 1.1391(6) 0.088(6) Uani 1 1 d . . .
H27A H 0.7856 0.9060 1.1124 0.106 Uiso 1 1 calc R . .
C28 C 0.7973(5) 0.9154(7) 1.1802(6) 0.097(7) Uani 1 1 d . . .
H28A H 0.8109 0.9399 1.1813 0.117 Uiso 1 1 calc R . .
C29 C 0.7926(4) 0.8989(6) 1.2190(5) 0.069(5) Uani 1 1 d . . .
H29A H 0.8033 0.9114 1.2471 0.083 Uiso 1 1 calc R . .
C30 C 0.7722(4) 0.8646(6) 1.2165(5) 0.067(5) Uani 1 1 d . . .
H30A H 0.7687 0.8535 1.2431 0.081 Uiso 1 1 calc R . .
C31 C 0.7567(4) 0.8456(5) 1.1761(4) 0.056(4) Uani 1 1 d . . .
H31A H 0.7424 0.8220 1.1750 0.068 Uiso 1 1 calc R . .
C32 C 0.5525(3) 0.8669(6) 0.9675(5) 0.053(4) Uani 1 1 d . . .
C33 C 0.5461(3) 0.8469(6) 0.9271(4) 0.057(4) Uani 1 1 d . . .
H33A H 0.5464 0.8163 0.9256 0.068 Uiso 1 1 calc R . .
C34 C 0.5393(4) 0.8703(7) 0.8892(5) 0.066(5) Uani 1 1 d . . .
H34A H 0.5346 0.8558 0.8613 0.079 Uiso 1 1 calc R . .
C35 C 0.5391(5) 0.9134(8) 0.8899(7) 0.100(8) Uani 1 1 d . . .
H35A H 0.5338 0.9290 0.8626 0.120 Uiso 1 1 calc R . .
C36 C 0.5463(7) 0.9349(8) 0.9290(8) 0.125(10) Uani 1 1 d . . .
H36A H 0.5464 0.9655 0.9292 0.150 Uiso 1 1 calc R . .
C37 C 0.5535(5) 0.9121(7) 0.9687(6) 0.089(7) Uani 1 1 d . . .
H37A H 0.5591 0.9270 0.9965 0.107 Uiso 1 1 calc R . .
C38 C 0.5209(3) 0.8072(5) 1.0118(4) 0.050(4) Uani 1 1 d . . .
C39 C 0.5174(4) 0.7656(6) 1.0000(6) 0.074(5) Uani 1 1 d . . .
H39A H 0.5355 0.7496 0.9969 0.088 Uiso 1 1 calc R . .
C40 C 0.4868(5) 0.7455(7) 0.9922(6) 0.095(7) Uani 1 1 d . . .
H40A H 0.4838 0.7161 0.9833 0.114 Uiso 1 1 calc R . .
C41 C 0.4606(4) 0.7704(9) 0.9979(6) 0.107(10) Uani 1 1 d . . .
H41A H 0.4397 0.7576 0.9933 0.129 Uiso 1 1 calc R . .
C42 C 0.4651(4) 0.8120(10) 1.0099(7) 0.125(12) Uani 1 1 d . . .
H42A H 0.4473 0.8282 1.0138 0.150 Uiso 1 1 calc R . .
C43 C 0.4940(4) 0.8311(9) 1.0164(6) 0.107(9) Uani 1 1 d . . .
H43A H 0.4965 0.8608 1.0241 0.129 Uiso 1 1 calc R . .
Au3 Au 0.850225(15) 0.84644(2) 0.66805(2) 0.06211(18) Uani 1 1 d . . .
Au4 Au 1.026099(17) 0.83821(2) 0.57408(2) 0.0677(2) Uani 1 1 d . . .
P3 P 0.83804(9) 0.81401(17) 0.60126(14) 0.0626(12) Uani 1 1 d . . .
P4 P 1.02892(9) 0.79344(14) 0.63090(13) 0.0497(9) Uani 1 1 d . . .
O3 O 0.9507(4) 0.9429(4) 0.8834(5) 0.095(4) Uani 1 1 d . . .
O4 O 0.9272(5) 1.0502(5) 0.8595(7) 0.131(6) Uani 1 1 d . . .
N5 N 0.8621(3) 0.8749(5) 0.7312(4) 0.066(4) Uani 1 1 d . . .
N6 N 1.0197(4) 1.1250(5) 1.0172(5) 0.092(6) Uani 1 1 d . . .
N7 N 0.8997(4) 0.9746(5) 0.8622(5) 0.081(5) Uani 1 1 d . . .
N8 N 0.9794(5) 1.0202(6) 0.8878(6) 0.102(6) Uani 1 1 d . . .
C44 C 0.8667(4) 0.8518(6) 0.7691(6) 0.075(5) Uani 1 1 d . . .
H44A H 0.8652 0.8213 0.7667 0.089 Uiso 1 1 calc R . .
C45 C 0.8733(4) 0.8692(6) 0.8100(5) 0.068(5) Uani 1 1 d . . .
H45A H 0.8750 0.8515 0.8353 0.081 Uiso 1 1 calc R . .
C46 C 0.8775(4) 0.9128(6) 0.8147(6) 0.073(5) Uani 1 1 d . . .
C47 C 0.8736(6) 0.9359(7) 0.7774(7) 0.109(8) Uani 1 1 d . . .
H47A H 0.8760 0.9664 0.7793 0.131 Uiso 1 1 calc R . .
C48 C 0.8661(5) 0.9158(6) 0.7349(7) 0.097(7) Uani 1 1 d . . .
H48A H 0.8639 0.9328 0.7089 0.117 Uiso 1 1 calc R . .
C49 C 0.8841(5) 0.9331(7) 0.8601(6) 0.095(7) Uani 1 1 d . . .
H49A H 0.8633 0.9365 0.8677 0.114 Uiso 1 1 calc R . .
H49B H 0.8983 0.9137 0.8826 0.114 Uiso 1 1 calc R . .
C50 C 0.9323(5) 0.9739(6) 0.8738(6) 0.078(5) Uani 1 1 d . . .
C51 C 0.9458(7) 1.0191(7) 0.8729(7) 0.106(8) Uani 1 1 d . . .
C52 C 0.9973(7) 1.0604(8) 0.8906(8) 0.125(10) Uani 1 1 d . . .
H52A H 0.9844 1.0807 0.8680 0.149 Uiso 1 1 calc R . .
H52B H 1.0180 1.0547 0.8834 0.149 Uiso 1 1 calc R . .
C53 C 1.0311(6) 1.1368(7) 0.9848(7) 0.098(7) Uani 1 1 d . . .
H53A H 1.0456 1.1608 0.9901 0.118 Uiso 1 1 calc R . .
C54 C 1.0240(7) 1.1173(7) 0.9425(7) 0.129(11) Uani 1 1 d . . .
H54A H 1.0322 1.1286 0.9196 0.155 Uiso 1 1 calc R . .
C55 C 1.0047(6) 1.0811(7) 0.9357(7) 0.102(8) Uani 1 1 d . . .
C56 C 0.9965(6) 1.0645(9) 0.9722(8) 0.138(12) Uani 1 1 d . . .
H56A H 0.9862 1.0372 0.9704 0.165 Uiso 1 1 calc R . .
C57 C 1.0036(6) 1.0879(8) 1.0108(7) 0.114(9) Uani 1 1 d . . .
H57A H 0.9964 1.0769 1.0348 0.137 Uiso 1 1 calc R . .
C58 C 0.8695(3) 0.7767(6) 0.5977(5) 0.063(4) Uani 1 1 d . . .
H58A H 0.8708 0.7531 0.6194 0.075 Uiso 1 1 calc R . .
H58B H 0.8638 0.7640 0.5674 0.075 Uiso 1 1 calc R . .
C59 C 0.9023(3) 0.7987(6) 0.6073(5) 0.063(5) Uani 1 1 d . . .
H59A H 0.9068 0.8138 0.6364 0.075 Uiso 1 1 calc R . .
H59B H 0.9013 0.8208 0.5840 0.075 Uiso 1 1 calc R . .
C60 C 0.9303(3) 0.7682(6) 0.6087(5) 0.059(4) Uani 1 1 d . . .
H60A H 0.9251 0.7511 0.5808 0.070 Uiso 1 1 calc R . .
H60B H 0.9330 0.7479 0.6340 0.070 Uiso 1 1 calc R . .
C61 C 0.9623(3) 0.7923(6) 0.6139(5) 0.060(4) Uani 1 1 d . . .
H61A H 0.9608 0.8087 0.5862 0.071 Uiso 1 1 calc R . .
H61B H 0.9654 0.8133 0.6387 0.071 Uiso 1 1 calc R . .
C62 C 0.9912(3) 0.7630(5) 0.6233(4) 0.049(4) Uani 1 1 d . . .
H62A H 0.9885 0.7425 0.5981 0.059 Uiso 1 1 calc R . .
H62B H 0.9925 0.7460 0.6506 0.059 Uiso 1 1 calc R . .
C63 C 0.8327(4) 0.8522(7) 0.5550(6) 0.074(6) Uani 1 1 d . . .
C64 C 0.8374(9) 0.8948(8) 0.5616(9) 0.175(17) Uani 1 1 d . . .
H64A H 0.8452 0.9053 0.5913 0.210 Uiso 1 1 calc R . .
C65 C 0.8314(13) 0.9235(11) 0.5271(10) 0.28(3) Uani 1 1 d . . .
H65A H 0.8327 0.9537 0.5329 0.332 Uiso 1 1 calc R . .
C66 C 0.8236(9) 0.9090(10) 0.4851(10) 0.174(18) Uani 1 1 d . . .
H66A H 0.8216 0.9286 0.4611 0.209 Uiso 1 1 calc R . .
C67 C 0.8186(7) 0.8671(10) 0.4768(7) 0.136(12) Uani 1 1 d . . .
H67A H 0.8111 0.8569 0.4469 0.163 Uiso 1 1 calc R . .
C68 C 0.8244(6) 0.8380(8) 0.5128(7) 0.115(9) Uani 1 1 d . . .
H68A H 0.8224 0.8079 0.5071 0.138 Uiso 1 1 calc R . .
C69 C 0.7996(4) 0.7866(7) 0.5889(5) 0.066(5) Uani 1 1 d . . .
C70 C 0.7733(4) 0.8067(7) 0.5965(5) 0.078(6) Uani 1 1 d . . .
H70A H 0.7761 0.8339 0.6110 0.093 Uiso 1 1 calc R . .
C71 C 0.7425(4) 0.7885(8) 0.5836(7) 0.097(7) Uani 1 1 d . . .
H71A H 0.7245 0.8037 0.5884 0.117 Uiso 1 1 calc R . .
C72 C 0.7380(5) 0.7497(7) 0.5646(6) 0.086(7) Uani 1 1 d . . .
H72A H 0.7167 0.7378 0.5556 0.103 Uiso 1 1 calc R . .
C73 C 0.7634(5) 0.7267(8) 0.5575(6) 0.089(6) Uani 1 1 d . . .
H73A H 0.7600 0.6987 0.5445 0.107 Uiso 1 1 calc R . .
C74 C 0.7956(5) 0.7458(7) 0.5703(6) 0.086(6) Uani 1 1 d . . .
H74A H 0.8137 0.7305 0.5660 0.103 Uiso 1 1 calc R . .
C75 C 1.0357(3) 0.8211(6) 0.6844(5) 0.062(4) Uani 1 1 d . . .
C76 C 1.0379(5) 0.7963(7) 0.7229(6) 0.089(6) Uani 1 1 d . . .
H76A H 1.0353 0.7658 0.7210 0.107 Uiso 1 1 calc R . .
C77 C 1.0438(5) 0.8169(8) 0.7629(6) 0.102(7) Uani 1 1 d . . .
H77A H 1.0447 0.8007 0.7890 0.123 Uiso 1 1 calc R . .
C78 C 1.0483(5) 0.8599(7) 0.7662(7) 0.093(7) Uani 1 1 d . . .
H78A H 1.0537 0.8731 0.7948 0.111 Uiso 1 1 calc R . .
C79 C 1.0454(5) 0.8844(7) 0.7299(7) 0.096(7) Uani 1 1 d . . .
H79A H 1.0474 0.9149 0.7328 0.116 Uiso 1 1 calc R . .
C80 C 1.0394(5) 0.8652(6) 0.6879(7) 0.080(6) Uani 1 1 d . . .
H80A H 1.0380 0.8823 0.6621 0.096 Uiso 1 1 calc R . .
C81 C 1.0623(3) 0.7558(6) 0.6397(5) 0.061(5) Uani 1 1 d . . .
C82 C 1.0612(4) 0.7163(6) 0.6605(5) 0.074(5) Uani 1 1 d . . .
H82A H 1.0421 0.7073 0.6678 0.089 Uiso 1 1 calc R . .
C83 C 1.0891(6) 0.6900(7) 0.6704(7) 0.107(9) Uani 1 1 d . . .
H83A H 1.0890 0.6633 0.6851 0.128 Uiso 1 1 calc R . .
C84 C 1.1157(5) 0.7021(9) 0.6594(7) 0.133(14) Uani 1 1 d . . .
H84A H 1.1344 0.6839 0.6666 0.160 Uiso 1 1 calc R . .
C85 C 1.1165(4) 0.7401(9) 0.6381(6) 0.115(11) Uani 1 1 d . . .
H85A H 1.1357 0.7479 0.6303 0.137 Uiso 1 1 calc R . .
C86 C 1.0897(4) 0.7680(7) 0.6273(5) 0.073(5) Uani 1 1 d . . .
H86A H 1.0903 0.7943 0.6120 0.088 Uiso 1 1 calc R . .
Au5 Au 0.391303(18) 0.65647(3) 0.79634(3) 0.0801(2) Uani 1 1 d . . .
Au6 Au 0.211185(16) 0.37917(3) 0.38768(2) 0.0913(3) Uani 1 1 d . . .
P5 P 0.38915(9) 0.70042(17) 0.85194(14) 0.0646(13) Uani 1 1 d . . .
P6 P 0.20039(9) 0.34373(19) 0.32294(14) 0.0719(15) Uani 1 1 d . . .
O5 O 0.3378(3) 0.4751(4) 0.6481(4) 0.088(4) Uani 1 1 d . . .
O6 O 0.2918(4) 0.5326(4) 0.5558(4) 0.096(5) Uani 1 1 d . . .
N9 N 0.3914(4) 0.6150(5) 0.7443(5) 0.074(4) Uani 1 1 d . . .
N10 N 0.2210(4) 0.4124(7) 0.4485(5) 0.094(6) Uani 1 1 d . . .
N11 N 0.3530(4) 0.5277(5) 0.6065(6) 0.086(5) Uani 1 1 d . . .
N12 N 0.2763(4) 0.4799(5) 0.5960(4) 0.076(4) Uani 1 1 d . . .
C87 C 0.3894(6) 0.5754(8) 0.7500(8) 0.107(8) Uani 1 1 d . . .
H87A H 0.3886 0.5653 0.7784 0.129 Uiso 1 1 calc R . .
C88 C 0.3883(7) 0.5459(8) 0.7168(9) 0.132(10) Uani 1 1 d . . .
H88A H 0.3863 0.5160 0.7225 0.158 Uiso 1 1 calc R . .
C89 C 0.3900(5) 0.5590(6) 0.6753(8) 0.089(7) Uani 1 1 d . . .
C90 C 0.3926(7) 0.6018(7) 0.6707(9) 0.127(11) Uani 1 1 d . . .
H90A H 0.3940 0.6134 0.6431 0.153 Uiso 1 1 calc R . .
C91 C 0.3933(7) 0.6285(8) 0.7050(9) 0.137(12) Uani 1 1 d . . .
H91A H 0.3953 0.6586 0.7008 0.165 Uiso 1 1 calc R . .
C92 C 0.3862(6) 0.5299(7) 0.6349(9) 0.110(8) Uani 1 1 d . . .
H92A H 0.4004 0.5407 0.6172 0.132 Uiso 1 1 calc R . .
H92B H 0.3936 0.5004 0.6453 0.132 Uiso 1 1 calc R . .
C93 C 0.3327(5) 0.5016(6) 0.6166(6) 0.076(6) Uani 1 1 d . . .
C94 C 0.2982(5) 0.5062(6) 0.5857(5) 0.069(5) Uani 1 1 d . . .
C95 C 0.2423(5) 0.4831(7) 0.5710(6) 0.090(6) Uani 1 1 d . . .
H95A H 0.2366 0.5137 0.5640 0.108 Uiso 1 1 calc R . .
H95B H 0.2286 0.4720 0.5894 0.108 Uiso 1 1 calc R . .
C96 C 0.2185(5) 0.4531(7) 0.4481(5) 0.089(7) Uani 1 1 d . . .
H96A H 0.2119 0.4678 0.4203 0.107 Uiso 1 1 calc R . .
C97 C 0.2252(5) 0.4774(7) 0.4880(5) 0.086(6) Uani 1 1 d . . .
H97A H 0.2227 0.5079 0.4868 0.103 Uiso 1 1 calc R . .
C98 C 0.2351(4) 0.4572(7) 0.5275(5) 0.078(6) Uani 1 1 d . . .
C99 C 0.2372(7) 0.4137(9) 0.5273(6) 0.144(13) Uani 1 1 d . . .
H99A H 0.2436 0.3989 0.5551 0.172 Uiso 1 1 calc R . .
C100 C 0.2305(8) 0.3900(10) 0.4891(7) 0.182(18) Uani 1 1 d . . .
H10B H 0.2323 0.3594 0.4899 0.218 Uiso 1 1 calc R . .
C101 C 0.3495(3) 0.7247(5) 0.8429(5) 0.055(4) Uani 1 1 d . . .
H10C H 0.3500 0.7444 0.8680 0.066 Uiso 1 1 calc R . .
H10D H 0.3444 0.7420 0.8152 0.066 Uiso 1 1 calc R . .
C102 C 0.3232(3) 0.6916(5) 0.8391(5) 0.058(4) Uani 1 1 d . . .
H10E H 0.3284 0.6740 0.8667 0.069 Uiso 1 1 calc R . .
H10F H 0.3225 0.6721 0.8137 0.069 Uiso 1 1 calc R . .
C103 C 0.2901(3) 0.7126(6) 0.8322(5) 0.059(4) Uani 1 1 d . . .
H10G H 0.2834 0.7266 0.8025 0.071 Uiso 1 1 calc R . .
H10H H 0.2916 0.7352 0.8551 0.071 Uiso 1 1 calc R . .
C104 C 0.2640(3) 0.3209(6) 0.3353(5) 0.064(5) Uani 1 1 d . . .
H10I H 0.2695 0.3323 0.3662 0.077 Uiso 1 1 calc R . .
H10J H 0.2646 0.3454 0.3152 0.077 Uiso 1 1 calc R . .
C105 C 0.2298(3) 0.3027(6) 0.3231(5) 0.070(5) Uani 1 1 d . . .
H10L H 0.2285 0.2800 0.3448 0.084 Uiso 1 1 calc R . .
H10M H 0.2247 0.2893 0.2932 0.084 Uiso 1 1 calc R . .
C106 C 0.4184(4) 0.7458(8) 0.8621(5) 0.086(7) Uani 1 1 d . . .
C107 C 0.4478(5) 0.7376(10) 0.8549(7) 0.134(12) Uani 1 1 d . . .
H10N H 0.4439 0.7303 0.8230 0.161 Uiso 1 1 calc R . .
H10O H 0.4572 0.7118 0.8725 0.161 Uiso 1 1 calc R . .
C108 C 0.4722(6) 0.7727(10) 0.8662(7) 0.126(11) Uani 1 1 d . . .
H10P H 0.4933 0.7693 0.8624 0.151 Uiso 1 1 calc R . .
C109 C 0.4628(5) 0.8109(10) 0.8826(8) 0.135(13) Uani 1 1 d . . .
H10Q H 0.4781 0.8338 0.8891 0.163 Uiso 1 1 calc R . .
C110 C 0.4335(5) 0.8178(8) 0.8900(9) 0.124(10) Uani 1 1 d . . .
H11B H 0.4289 0.8444 0.9022 0.149 Uiso 1 1 calc R . .
C111 C 0.4103(5) 0.7855(7) 0.8796(8) 0.102(7) Uani 1 1 d . . .
H11C H 0.3894 0.7896 0.8839 0.123 Uiso 1 1 calc R . .
C112 C 0.3977(3) 0.6716(6) 0.9042(6) 0.072(5) Uani 1 1 d . . .
C113 C 0.3967(8) 0.6913(8) 0.9419(7) 0.153(14) Uani 1 1 d . . .
H11E H 0.3913 0.7211 0.9411 0.183 Uiso 1 1 calc R . .
C114 C 0.4034(7) 0.6693(8) 0.9817(7) 0.136(12) Uani 1 1 d . . .
H11F H 0.4021 0.6851 1.0072 0.164 Uiso 1 1 calc R . .
C115 C 0.4113(6) 0.6289(9) 0.9876(8) 0.121(9) Uani 1 1 d . . .
H11G H 0.4162 0.6147 1.0156 0.146 Uiso 1 1 calc R . .
C116 C 0.4116(13) 0.6098(13) 0.9497(11) 0.27(3) Uani 1 1 d . . .
H11H H 0.4164 0.5798 0.9500 0.320 Uiso 1 1 calc R . .
C117 C 0.4052(9) 0.6325(10) 0.9093(10) 0.185(18) Uani 1 1 d . . .
H11I H 0.4067 0.6170 0.8837 0.222 Uiso 1 1 calc R . .
C118 C 0.1597(3) 0.3180(7) 0.3082(5) 0.070(6) Uani 1 1 d . . .
C119 C 0.1336(4) 0.3468(8) 0.3071(6) 0.095(7) Uani 1 1 d . . .
H11J H 0.1377 0.3765 0.3141 0.114 Uiso 1 1 calc R . .
C120 C 0.1032(4) 0.3311(9) 0.2960(6) 0.098(8) Uani 1 1 d . . .
H12A H 0.0856 0.3499 0.2956 0.118 Uiso 1 1 calc R . .
C121 C 0.0972(4) 0.2902(8) 0.2856(6) 0.086(7) Uani 1 1 d . . .
H12B H 0.0752 0.2806 0.2761 0.103 Uiso 1 1 calc R . .
C122 C 0.1218(4) 0.2608(8) 0.2880(6) 0.085(6) Uani 1 1 d . . .
H12C H 0.1172 0.2311 0.2824 0.102 Uiso 1 1 calc R . .
C123 C 0.1544(4) 0.2764(7) 0.2992(6) 0.071(5) Uani 1 1 d . . .
H12E H 0.1719 0.2574 0.3002 0.085 Uiso 1 1 calc R . .
C124 C 0.1997(3) 0.3780(6) 0.2759(5) 0.065(5) Uani 1 1 d . . .
C125 C 0.1877(3) 0.3608(6) 0.2323(5) 0.063(5) Uani 1 1 d . . .
H12F H 0.1794 0.3322 0.2278 0.075 Uiso 1 1 calc R . .
C126 C 0.1883(4) 0.3863(6) 0.1968(6) 0.065(5) Uani 1 1 d . . .
H12G H 0.1809 0.3744 0.1676 0.078 Uiso 1 1 calc R . .
C127 C 0.1988(4) 0.4278(7) 0.2014(6) 0.077(5) Uani 1 1 d . . .
H12H H 0.1979 0.4453 0.1761 0.092 Uiso 1 1 calc R . .
C128 C 0.2111(5) 0.4439(7) 0.2450(7) 0.090(6) Uani 1 1 d . . .
H12I H 0.2195 0.4724 0.2494 0.109 Uiso 1 1 calc R . .
C129 C 0.2113(4) 0.4189(7) 0.2811(6) 0.074(6) Uani 1 1 d . . .
H12J H 0.2197 0.4305 0.3103 0.088 Uiso 1 1 calc R . .
Au7 Au 0.410994(15) 0.87345(2) 0.78083(2) 0.06095(18) Uani 1 1 d . . .
P7 P 0.40369(9) 0.82519(14) 0.72651(12) 0.0493(10) Uani 1 1 d . . .
O7 O 0.4866(3) 1.0336(4) 0.9533(4) 0.080(4) Uani 1 1 d . . .
N13 N 0.4172(3) 0.9159(5) 0.8327(4) 0.069(4) Uani 1 1 d . . .
N14 N 0.4593(4) 0.9846(5) 0.9838(4) 0.071(4) Uani 1 1 d . . .
C130 C 0.3942(5) 0.9353(8) 0.8423(7) 0.105(8) Uani 1 1 d . . .
H13B H 0.3733 0.9335 0.8211 0.126 Uiso 1 1 calc R . .
C131 C 0.3964(5) 0.9590(8) 0.8804(7) 0.104(8) Uani 1 1 d . . .
H13C H 0.3773 0.9704 0.8859 0.125 Uiso 1 1 calc R . .
C132 C 0.4240(5) 0.9654(6) 0.9082(6) 0.082(6) Uani 1 1 d . . .
C133 C 0.4525(6) 0.9501(8) 0.8971(8) 0.114(8) Uani 1 1 d . . .
H13D H 0.4662 0.9753 0.8952 0.137 Uiso 1 1 calc R . .
H13E H 0.4651 0.9317 0.9219 0.137 Uiso 1 1 calc R . .
C134 C 0.4468(6) 0.9263(7) 0.8567(7) 0.107(8) Uani 1 1 d . . .
H13F H 0.4649 0.9177 0.8468 0.128 Uiso 1 1 calc R . .
C135 C 0.4285(5) 0.9925(6) 0.9508(6) 0.088(6) Uani 1 1 d . . .
H13G H 0.4271 1.0235 0.9427 0.105 Uiso 1 1 calc R . .
H13H H 0.4106 0.9859 0.9640 0.105 Uiso 1 1 calc R . .
C136 C 0.4851(4) 1.0061(6) 0.9817(6) 0.068(5) Uani 1 1 d . . .
C137 C 0.4384(3) 0.7902(5) 0.7325(5) 0.052(4) Uani 1 1 d . . .
H13I H 0.4397 0.7696 0.7573 0.063 Uiso 1 1 calc R . .
H13J H 0.4354 0.7733 0.7048 0.063 Uiso 1 1 calc R . .
C138 C 0.4696(3) 0.8147(5) 0.7419(5) 0.058(4) Uani 1 1 d . . .
H13K H 0.4718 0.8330 0.7685 0.069 Uiso 1 1 calc R . .
H13L H 0.4687 0.8340 0.7163 0.069 Uiso 1 1 calc R . .
C139 C 0.5000 0.7861(7) 0.7500 0.051(5) Uani 1 2 d S . .
H13M H 0.5018 0.7677 0.7763 0.062 Uiso 1 1 d . . .
C140 C 0.3943(3) 0.8507(5) 0.6727(5) 0.053(4) Uani 1 1 d . . .
C141 C 0.3872(3) 0.8280(6) 0.6340(5) 0.062(4) Uani 1 1 d . . .
H14B H 0.3886 0.7974 0.6355 0.074 Uiso 1 1 calc R . .
C142 C 0.3783(4) 0.8471(7) 0.5930(5) 0.070(5) Uani 1 1 d . . .
H14C H 0.3740 0.8298 0.5669 0.084 Uiso 1 1 calc R . .
C143 C 0.3755(4) 0.8907(7) 0.5893(6) 0.085(6) Uani 1 1 d . . .
H14D H 0.3683 0.9042 0.5609 0.102 Uiso 1 1 calc R . .
C144 C 0.3834(6) 0.9149(7) 0.6278(7) 0.100(7) Uani 1 1 d . . .
H14E H 0.3828 0.9455 0.6261 0.119 Uiso 1 1 calc R . .
C145 C 0.3922(5) 0.8948(7) 0.6689(6) 0.083(6) Uani 1 1 d . . .
H14F H 0.3969 0.9119 0.6952 0.100 Uiso 1 1 calc R . .
C146 C 0.3683(3) 0.7910(5) 0.7237(4) 0.053(4) Uani 1 1 d . . .
C147 C 0.3414(4) 0.8125(8) 0.7308(6) 0.087(7) Uani 1 1 d . . .
H14G H 0.3360 0.8370 0.7096 0.104 Uiso 1 1 calc R . .
H14H H 0.3482 0.8248 0.7613 0.104 Uiso 1 1 calc R . .
C148 C 0.3130(4) 0.7884(8) 0.7263(6) 0.092(7) Uani 1 1 d . . .
H14I H 0.2944 0.8018 0.7313 0.110 Uiso 1 1 calc R . .
C149 C 0.3118(4) 0.7454(8) 0.7147(6) 0.095(8) Uani 1 1 d . . .
H14J H 0.2919 0.7303 0.7102 0.114 Uiso 1 1 calc R . .
C150 C 0.3389(4) 0.7232(7) 0.7091(6) 0.083(6) Uani 1 1 d . . .
H15C H 0.3383 0.6931 0.7034 0.100 Uiso 1 1 calc R . .
C151 C 0.3671(4) 0.7483(7) 0.7124(6) 0.076(5) Uani 1 1 d . . .
H15D H 0.3856 0.7351 0.7067 0.092 Uiso 1 1 calc R . .
P8 P 0.07822(15) 0.79123(18) 0.39914(18) 0.0827(16) Uani 1 1 d . . .
F1 F 0.0530(7) 0.8250(8) 0.3737(6) 0.268(15) Uani 1 1 d . . .
F2 F 0.0624(4) 0.7891(5) 0.4375(5) 0.147(6) Uani 1 1 d . . .
F3 F 0.0991(7) 0.8289(6) 0.4202(6) 0.256(15) Uani 1 1 d . . .
F4 F 0.1034(3) 0.7569(5) 0.4244(4) 0.117(5) Uani 1 1 d . . .
F5 F 0.0933(4) 0.7910(4) 0.3583(4) 0.134(5) Uani 1 1 d . . .
F6 F 0.0560(3) 0.7527(6) 0.3750(5) 0.135(5) Uani 1 1 d . . .
P9 P 0.16168(12) 0.55424(16) 0.5587(2) 0.0807(16) Uani 1 1 d . . .
F7 F 0.1761(4) 0.5233(6) 0.5284(7) 0.216(12) Uani 1 1 d . . .
F8 F 0.1270(3) 0.5479(5) 0.5251(5) 0.128(5) Uani 1 1 d . . .
F9 F 0.1656(3) 0.5922(4) 0.5257(4) 0.109(4) Uani 1 1 d . . .
F10 F 0.1492(3) 0.5888(4) 0.5870(4) 0.096(4) Uani 1 1 d . . .
F11 F 0.1972(2) 0.5629(4) 0.5894(4) 0.111(4) Uani 1 1 d . . .
F12 F 0.1578(4) 0.5171(5) 0.5879(8) 0.226(12) Uani 1 1 d . . .
P10 P 0.31586(14) 0.53294(18) 0.84522(16) 0.0804(15) Uani 1 1 d . . .
F13 F 0.2835(3) 0.5293(4) 0.8056(3) 0.096(4) Uani 1 1 d . . .
F14 F 0.2948(4) 0.5434(4) 0.8782(4) 0.122(5) Uani 1 1 d . . .
F15 F 0.3125(3) 0.4823(4) 0.8552(4) 0.103(4) Uani 1 1 d . . .
F16 F 0.3487(3) 0.5344(5) 0.8842(4) 0.136(5) Uani 1 1 d . . .
F17 F 0.3363(3) 0.5207(4) 0.8116(4) 0.107(4) Uani 1 1 d . . .
F18 F 0.3189(4) 0.5820(4) 0.8337(5) 0.129(5) Uani 1 1 d . . .
P11 P 0.64479(13) 0.80531(19) 0.5210(2) 0.0927(18) Uani 1 1 d . . .
F19 F 0.6167(3) 0.7732(5) 0.5046(5) 0.146(6) Uani 1 1 d . . .
F20 F 0.6246(5) 0.8425(6) 0.5303(7) 0.192(8) Uani 1 1 d . . .
F21 F 0.6581(3) 0.7875(6) 0.5682(4) 0.139(6) Uani 1 1 d . . .
F22 F 0.6743(4) 0.8369(6) 0.5323(6) 0.173(8) Uani 1 1 d . . .
F23 F 0.6668(4) 0.7733(7) 0.5058(6) 0.194(9) Uani 1 1 d . . .
F24 F 0.6346(5) 0.8218(6) 0.4687(6) 0.204(10) Uani 1 1 d . . .
P12 P 0.44649(18) 0.5558(3) 0.1115(2) 0.127(3) Uani 1 1 d . . .
F25 F 0.4812(5) 0.5648(10) 0.1428(7) 0.276(15) Uani 1 1 d . . .
F26 F 0.4422(6) 0.6023(6) 0.0937(8) 0.226(10) Uani 1 1 d . . .
F27 F 0.4138(3) 0.5407(6) 0.0798(5) 0.146(6) Uani 1 1 d . . .
F28 F 0.4644(4) 0.5423(8) 0.0748(5) 0.192(9) Uani 1 1 d . . .
F29 F 0.4282(5) 0.5637(7) 0.1492(6) 0.194(9) Uani 1 1 d . . .
F30 F 0.4522(4) 0.5064(6) 0.1290(7) 0.185(8) Uani 1 1 d . . .
P13 P 0.79003(10) 0.77678(16) 0.79398(15) 0.0637(12) Uani 1 1 d . . .
F31 F 0.7630(2) 0.7405(4) 0.7763(4) 0.093(3) Uani 1 1 d . . .
F32 F 0.7653(3) 0.8049(4) 0.8108(4) 0.106(4) Uani 1 1 d . . .
F33 F 0.8015(3) 0.7545(4) 0.8414(3) 0.100(4) Uani 1 1 d . . .
F34 F 0.8170(3) 0.8125(4) 0.8104(4) 0.102(4) Uani 1 1 d . . .
F35 F 0.8150(3) 0.7491(5) 0.7772(4) 0.109(4) Uani 1 1 d . . .
F36 F 0.7778(3) 0.7985(4) 0.7460(4) 0.111(4) Uani 1 1 d . . .
P14 P 0.5000 0.8328(3) 0.2500 0.097(3) Uani 1 2 d S . .
F37 F 0.4783(3) 0.7988(6) 0.2174(6) 0.162(7) Uani 1 1 d . . .
F38 F 0.5225(4) 0.8338(7) 0.2193(7) 0.196(9) Uani 1 1 d . . .
F39 F 0.5233(4) 0.8694(6) 0.2745(7) 0.189(8) Uani 1 1 d . . .
P15 P 0.5000 0.9513(3) 0.7500 0.076(2) Uani 1 2 d S . .
F40 F 0.4959(5) 0.9108(6) 0.7812(5) 0.172(7) Uani 1 1 d . . .
F41 F 0.5344(3) 0.9513(7) 0.7804(5) 0.191(9) Uani 1 1 d . . .
F42 F 0.4892(6) 0.9763(8) 0.7824(6) 0.261(14) Uani 1 1 d . . .
O8 O 0.8902(4) 0.8460(5) 0.9337(6) 0.120(5) Uiso 1 1 d . . .
N15 N 0.8412(4) 0.8388(6) 0.9479(6) 0.090(5) Uiso 1 1 d . . .
C152 C 0.8736(6) 0.8336(8) 0.9606(9) 0.116(8) Uiso 1 1 d . . .
H15E H 0.8842 0.8210 0.9887 0.139 Uiso 1 1 calc R . .
C153 C 0.8239(6) 0.8265(8) 0.9818(8) 0.110(8) Uiso 1 1 d . . .
H15F H 0.8394 0.8130 1.0076 0.165 Uiso 1 1 calc R . .
H15G H 0.8064 0.8062 0.9684 0.165 Uiso 1 1 calc R . .
H15H H 0.8147 0.8524 0.9916 0.165 Uiso 1 1 calc R . .
C154 C 0.8230(7) 0.8588(9) 0.9079(9) 0.138(10) Uiso 1 1 d . . .
H15I H 0.8372 0.8646 0.8889 0.208 Uiso 1 1 calc R . .
H15J H 0.8138 0.8860 0.9149 0.208 Uiso 1 1 calc R . .
H15K H 0.8052 0.8396 0.8920 0.208 Uiso 1 1 calc R . .
O9 O 0.2974(6) 0.9102(8) 0.7612(8) 0.172(8) Uiso 1 1 d . . .
N16 N 0.3091(4) 0.8954(6) 0.8350(7) 0.099(5) Uiso 1 1 d . . .
C155 C 0.3060(9) 0.9225(13) 0.7986(13) 0.185(15) Uiso 1 1 d . . .
H15L H 0.3109 0.9522 0.8040 0.222 Uiso 1 1 calc R . .
C156 C 0.3176(7) 0.9105(9) 0.8797(9) 0.140(10) Uiso 1 1 d . . .
H15M H 0.3212 0.9418 0.8800 0.210 Uiso 1 1 calc R . .
H15N H 0.3375 0.8961 0.8971 0.210 Uiso 1 1 calc R . .
H15O H 0.2998 0.9042 0.8927 0.210 Uiso 1 1 calc R . .
C157 C 0.3026(7) 0.8504(8) 0.8264(9) 0.133(9) Uiso 1 1 d . . .
H15P H 0.2977 0.8450 0.7943 0.199 Uiso 1 1 calc R . .
H15Q H 0.2839 0.8420 0.8368 0.199 Uiso 1 1 calc R . .
H15R H 0.3217 0.8336 0.8424 0.199 Uiso 1 1 calc R . .
O10 O 0.7727(3) 0.9063(4) 0.6467(4) 0.083(4) Uiso 1 1 d . . .
N17 N 0.7800(3) 0.9257(5) 0.7196(5) 0.069(4) Uiso 1 1 d . . .
C158 C 0.7777(4) 0.8977(6) 0.6873(6) 0.071(5) Uiso 1 1 d . . .
H15S H 0.7801 0.8681 0.6955 0.086 Uiso 1 1 calc R . .
C159 C 0.7767(6) 0.9703(7) 0.7124(8) 0.112(8) Uiso 1 1 d . . .
H15T H 0.7731 0.9764 0.6806 0.168 Uiso 1 1 calc R . .
H15U H 0.7966 0.9848 0.7297 0.168 Uiso 1 1 calc R . .
H15V H 0.7581 0.9808 0.7219 0.168 Uiso 1 1 calc R . .
C160 C 0.7855(5) 0.9104(7) 0.7661(6) 0.087(6) Uiso 1 1 d . . .
H16C H 0.7873 0.8789 0.7669 0.130 Uiso 1 1 calc R . .
H16D H 0.7671 0.9191 0.7770 0.130 Uiso 1 1 calc R . .
H16E H 0.8056 0.9231 0.7851 0.130 Uiso 1 1 calc R . .
O11 O 0.1162(4) 0.4307(6) 0.3610(6) 0.132(6) Uiso 1 1 d . . .
N18 N 0.1329(5) 0.4422(7) 0.4356(8) 0.120(7) Uiso 1 1 d . . .
C161 C 0.1298(7) 0.4144(10) 0.4030(10) 0.139(10) Uiso 1 1 d . . .
H16F H 0.1366 0.3852 0.4081 0.167 Uiso 1 1 calc R . .
C162 C 0.1447(6) 0.4308(8) 0.4812(8) 0.116(8) Uiso 1 1 d . . .
H16G H 0.1507 0.4002 0.4837 0.175 Uiso 1 1 calc R . .
H16H H 0.1277 0.4360 0.4960 0.175 Uiso 1 1 calc R . .
H16I H 0.1639 0.4484 0.4955 0.175 Uiso 1 1 calc R . .
C163 C 0.1227(10) 0.4875(13) 0.4277(13) 0.218(18) Uiso 1 1 d . . .
H16J H 0.1106 0.4914 0.3962 0.327 Uiso 1 1 calc R . .
H16K H 0.1420 0.5061 0.4351 0.327 Uiso 1 1 calc R . .
H16L H 0.1087 0.4951 0.4465 0.327 Uiso 1 1 calc R . .
O12 O 0.4375(7) 0.9209(9) 0.0406(10) 0.213(11) Uiso 1 1 d . . .
N19 N 0.4540(8) 0.9043(12) 0.1090(12) 0.192(12) Uiso 1 1 d . . .
C164 C 0.456(2) 0.940(3) 0.072(3) 0.43(5) Uiso 1 1 d . . .
H16M H 0.4672 0.9670 0.0733 0.512 Uiso 1 1 calc R . .
C165 C 0.4428(9) 0.8604(13) 0.1095(12) 0.196(15) Uiso 1 1 d . . .
H16O H 0.4449 0.8516 0.1403 0.293 Uiso 1 1 calc R . .
H16P H 0.4561 0.8413 0.0966 0.293 Uiso 1 1 calc R . .
H16Q H 0.4200 0.8584 0.0918 0.293 Uiso 1 1 calc R . .
C166 C 0.4647(10) 0.9337(14) 0.1440(14) 0.224(19) Uiso 1 1 d . . .
H16R H 0.4643 0.9200 0.1721 0.337 Uiso 1 1 calc R . .
H16S H 0.4503 0.9589 0.1385 0.337 Uiso 1 1 calc R . .
H16T H 0.4870 0.9427 0.1460 0.337 Uiso 1 1 calc R . .
O13 O 0.5000 0.6582(15) 0.7500 0.27(2) Uiso 1 2 d S . .
H13 H 0.5165 0.6456 0.7353 0.398 Uiso 1 1 d . . .
O14 O 0.3570(9) 0.5784(12) 0.5320(12) 0.290(16) Uiso 1 1 d . . .
H14 H 0.3513 0.5720 0.5570 0.436 Uiso 1 1 d . . .
H14' H 0.3403 0.5973 0.5154 0.436 Uiso 1 1 d . . .
O15 O 0.3707(9) 0.5336(11) 0.4908(11) 0.261(14) Uiso 1 1 d . . .
H15 H 0.3582 0.5403 0.4633 0.392 Uiso 1 1 d . . .
C167 C 0.4043(11) 0.5357(14) 0.4913(15) 0.216(18) Uiso 1 1 d . . .
H16N H 0.4086 0.5245 0.4592 0.324 Uiso 1 1 d . . .
H16V H 0.4176 0.5619 0.4952 0.324 Uiso 1 1 d . . .
H16U H 0.4210 0.5126 0.5092 0.324 Uiso 1 1 d . . .
O16 O 0.4690(8) 0.5073(10) 0.7620(11) 0.113(10) Uiso 0.50 1 d P . .
H16 H 0.4754 0.5320 0.7750 0.170 Uiso 0.50 1 d P . .
C168 C 0.5000 0.513(2) 0.7500 0.24(3) Uiso 1 2 d S . .
H16W H 0.4942 0.5434 0.7340 0.355 Uiso 0.50 1 d P . .
H16X H 0.4987 0.4957 0.7271 0.355 Uiso 0.50 1 d P . .
H16Y H 0.5197 0.5171 0.7742 0.355 Uiso 0.50 1 d P . .

loop_
_atom_site_aniso_label
_atom_site_aniso_U_11
_atom_site_aniso_U_22
_atom_site_aniso_U_33
_atom_site_aniso_U_23
_atom_site_aniso_U_13
_atom_site_aniso_U_12
Au1 0.0467(3) 0.0474(3) 0.0321(3) 0.0083(2) 0.0097(2) 0.0019(3)
Au2 0.0356(3) 0.0815(4) 0.0337(3) -0.0074(3) 0.0043(2) 0.0095(3)
P1 0.0330(17) 0.046(2) 0.0302(17) 0.0071(15) 0.0098(14) 0.0046(15)
P2 0.0311(17) 0.072(3) 0.0296(18) -0.0034(17) 0.0047(14) 0.0048(17)
O1 0.066(7) 0.083(8) 0.051(7) 0.002(6) 0.001(6) -0.022(6)
O2 0.112(11) 0.098(10) 0.045(7) 0.001(7) -0.013(7) -0.044(8)
N1 0.066(8) 0.040(7) 0.032(6) -0.003(5) 0.008(6) -0.020(6)
N2 0.039(7) 0.081(9) 0.044(7) 0.011(6) 0.013(5) -0.026(6)
N3 0.083(10) 0.075(10) 0.039(8) 0.018(7) 0.002(7) 0.002(9)
N4 0.050(9) 0.119(14) 0.064(10) 0.044(9) 0.001(7) -0.024(9)
C1 0.046(8) 0.054(9) 0.041(8) 0.006(7) 0.007(6) -0.009(7)
C2 0.048(8) 0.068(10) 0.043(9) 0.007(7) 0.014(7) 0.007(8)
C3 0.065(10) 0.054(9) 0.037(8) 0.012(7) 0.017(7) 0.016(8)
C4 0.092(13) 0.067(12) 0.054(11) 0.025(9) -0.013(9) -0.020(10)
C5 0.070(11) 0.074(12) 0.042(9) 0.017(8) -0.014(8) -0.037(9)
C6 0.085(13) 0.091(14) 0.049(10) 0.027(9) 0.020(9) 0.011(11)
C7 0.089(13) 0.063(11) 0.031(9) 0.011(8) -0.009(8) -0.026(10)
C8 0.076(14) 0.117(18) 0.041(10) 0.025(11) -0.015(9) -0.053(13)
C9 0.048(10) 0.21(3) 0.077(13) 0.073(15) 0.006(9) -0.043(13)
C10 0.038(8) 0.079(12) 0.057(10) 0.016(8) 0.017(7) 0.006(8)
C11 0.039(8) 0.115(15) 0.056(10) 0.030(10) 0.005(7) -0.011(9)
C12 0.043(9) 0.139(18) 0.055(11) 0.029(11) 0.006(8) -0.016(10)
C13 0.059(12) 0.25(3) 0.071(14) 0.075(17) 0.013(10) -0.042(16)
C14 0.051(11) 0.24(3) 0.062(12) 0.076(16) 0.005(9) -0.031(14)
C15 0.028(6) 0.055(9) 0.036(7) 0.010(6) 0.012(5) 0.010(6)
C16 0.023(6) 0.058(9) 0.052(9) 0.000(7) 0.007(6) 0.000(6)
C17 0.031(7) 0.051(9) 0.047(8) 0.000(7) 0.006(6) 0.003(6)
C18 0.035(7) 0.044(8) 0.044(8) 0.011(6) 0.013(6) 0.006(6)
C19 0.030(7) 0.059(9) 0.042(8) 0.001(7) 0.000(6) 0.013(6)
C20 0.023(6) 0.054(9) 0.029(7) 0.006(6) 0.007(5) 0.002(6)
C21 0.037(8) 0.053(9) 0.061(10) 0.014(7) 0.013(7) 0.007(7)
C22 0.043(9) 0.082(13) 0.080(12) -0.002(10) 0.032(8) 0.009(9)
C23 0.053(10) 0.052(10) 0.096(14) -0.004(9) 0.025(9) 0.008(8)
C24 0.045(9) 0.051(10) 0.116(15) 0.021(10) 0.040(9) 0.007(8)
C25 0.033(7) 0.051(9) 0.063(10) 0.008(7) 0.010(7) 0.005(7)
C26 0.039(7) 0.052(9) 0.038(8) 0.011(6) 0.011(6) 0.010(6)
C27 0.131(18) 0.090(14) 0.045(10) 0.003(10) 0.028(11) -0.044(13)
C28 0.129(18) 0.101(16) 0.046(11) -0.009(10) -0.001(11) -0.055(14)
C29 0.076(12) 0.091(14) 0.035(9) -0.019(9) 0.005(8) 0.013(11)
C30 0.046(9) 0.114(16) 0.044(10) 0.001(9) 0.016(7) 0.006(10)
C31 0.056(9) 0.080(12) 0.033(8) 0.007(8) 0.013(7) -0.005(8)
C32 0.031(7) 0.090(13) 0.040(8) 0.003(8) 0.010(6) 0.014(8)
C33 0.044(8) 0.090(12) 0.032(8) -0.002(8) 0.004(6) 0.003(8)
C34 0.043(9) 0.115(16) 0.040(9) 0.007(10) 0.011(7) -0.010(10)
C35 0.082(14) 0.16(2) 0.068(14) 0.054(16) 0.035(11) 0.049(16)
C36 0.18(3) 0.13(2) 0.093(18) 0.036(16) 0.079(18) 0.084(19)
C37 0.111(16) 0.105(17) 0.061(12) 0.009(11) 0.039(11) 0.052(13)
C38 0.034(7) 0.088(12) 0.026(7) 0.001(7) 0.008(6) -0.006(8)
C39 0.041(9) 0.096(15) 0.071(12) 0.014(11) -0.004(8) -0.017(9)
C40 0.084(15) 0.107(17) 0.078(14) 0.045(12) -0.003(11) -0.032(13)
C41 0.026(9) 0.25(3) 0.042(11) 0.033(15) -0.004(8) -0.022(15)
C42 0.041(11) 0.25(4) 0.082(16) -0.08(2) 0.009(10) -0.025(16)
C43 0.030(9) 0.21(3) 0.077(13) -0.074(15) 0.011(8) -0.002(12)
Au3 0.0416(3) 0.0881(5) 0.0564(4) 0.0121(3) 0.0135(3) -0.0001(3)
Au4 0.0651(4) 0.0812(5) 0.0651(4) 0.0170(4) 0.0317(3) 0.0221(4)
P3 0.037(2) 0.101(4) 0.051(2) 0.019(2) 0.0132(18) 0.008(2)
P4 0.0373(19) 0.066(3) 0.047(2) 0.0024(19) 0.0136(17) 0.0115(18)
O3 0.104(11) 0.072(9) 0.104(11) -0.013(8) 0.020(9) -0.021(9)
O4 0.158(17) 0.071(11) 0.179(19) -0.001(11) 0.075(14) -0.015(11)
N5 0.047(7) 0.100(12) 0.048(8) 0.018(8) 0.006(6) 0.001(8)
N6 0.109(13) 0.098(12) 0.090(12) -0.020(9) 0.064(10) -0.068(11)
N7 0.087(12) 0.068(10) 0.080(11) -0.010(8) 0.011(9) -0.022(9)
N8 0.123(16) 0.108(15) 0.078(12) -0.039(10) 0.033(11) -0.051(13)
C44 0.078(13) 0.078(13) 0.071(13) 0.005(10) 0.028(10) -0.013(10)
C45 0.064(11) 0.088(14) 0.046(10) 0.008(9) 0.009(8) -0.020(10)
C46 0.073(12) 0.076(13) 0.067(12) 0.016(10) 0.014(9) -0.014(10)
C47 0.13(2) 0.079(15) 0.089(17) 0.002(13) -0.011(14) -0.036(14)
C48 0.118(18) 0.070(14) 0.088(16) 0.030(12) 0.004(13) -0.024(13)
C49 0.085(14) 0.116(18) 0.067(13) -0.007(12) -0.007(11) -0.009(13)
C50 0.091(16) 0.070(14) 0.070(13) -0.027(10) 0.019(11) -0.017(12)
C51 0.17(3) 0.078(17) 0.068(14) -0.009(12) 0.028(16) -0.015(18)
C52 0.17(2) 0.12(2) 0.099(18) -0.043(15) 0.065(17) -0.083(19)
C53 0.131(19) 0.078(14) 0.103(17) -0.020(12) 0.062(15) -0.048(13)
C54 0.23(3) 0.111(18) 0.083(15) -0.058(13) 0.097(18) -0.116(19)
C55 0.14(2) 0.106(17) 0.072(13) -0.030(12) 0.053(13) -0.078(15)
C56 0.16(2) 0.17(2) 0.103(18) -0.053(17) 0.067(17) -0.13(2)
C57 0.122(18) 0.17(2) 0.072(14) -0.052(15) 0.059(13) -0.077(18)
C58 0.040(8) 0.098(13) 0.046(9) 0.005(9) 0.005(7) 0.011(8)
C59 0.045(9) 0.105(14) 0.038(8) 0.014(8) 0.011(7) 0.013(9)
C60 0.037(8) 0.108(14) 0.031(8) 0.004(8) 0.011(6) 0.013(8)
C61 0.035(8) 0.104(13) 0.040(8) 0.002(8) 0.011(6) 0.008(8)
C62 0.030(7) 0.081(11) 0.032(7) -0.001(7) -0.001(6) 0.010(7)
C63 0.043(9) 0.120(17) 0.059(11) 0.035(11) 0.017(8) 0.034(10)
C64 0.36(5) 0.10(2) 0.12(2) 0.054(17) 0.15(3) 0.12(3)
C65 0.62(9) 0.16(3) 0.11(2) 0.08(2) 0.21(4) 0.20(4)
C66 0.28(4) 0.15(3) 0.14(3) 0.10(2) 0.14(3) 0.13(3)
C67 0.15(2) 0.19(3) 0.050(13) 0.034(18) 0.000(14) -0.05(2)
C68 0.13(2) 0.12(2) 0.074(16) -0.003(14) -0.016(14) -0.031(16)
C69 0.046(9) 0.116(16) 0.032(8) 0.003(9) 0.006(7) 0.006(10)
C70 0.047(10) 0.136(18) 0.049(10) -0.006(10) 0.013(8) -0.005(11)
C71 0.037(10) 0.17(2) 0.083(15) -0.009(15) 0.012(9) -0.014(12)
C72 0.065(13) 0.14(2) 0.046(11) 0.005(12) 0.002(9) -0.040(13)
C73 0.071(13) 0.127(19) 0.061(12) 0.004(12) 0.006(10) -0.028(13)
C74 0.070(12) 0.13(2) 0.056(12) 0.026(12) 0.022(10) -0.003(13)
C75 0.034(8) 0.089(14) 0.061(11) 0.008(9) 0.013(7) 0.014(8)
C76 0.099(15) 0.113(17) 0.049(11) -0.011(11) 0.010(10) 0.018(13)
C77 0.117(18) 0.12(2) 0.052(12) -0.028(13) 0.000(11) 0.011(15)
C78 0.066(12) 0.117(19) 0.083(16) -0.046(15) 0.003(11) 0.012(12)
C79 0.107(17) 0.096(17) 0.090(17) -0.032(14) 0.034(14) 0.010(14)
C80 0.078(13) 0.065(13) 0.101(16) -0.008(11) 0.030(11) 0.008(10)
C81 0.036(8) 0.100(14) 0.041(9) -0.016(9) 0.001(7) 0.012(9)
C82 0.074(12) 0.090(14) 0.049(10) -0.012(10) 0.001(9) 0.025(11)
C83 0.116(19) 0.111(18) 0.077(15) -0.022(12) 0.003(13) 0.078(16)
C84 0.100(19) 0.20(3) 0.062(15) -0.049(16) -0.045(13) 0.12(2)
C85 0.033(9) 0.24(3) 0.055(13) -0.063(17) -0.009(9) 0.048(15)
C86 0.046(9) 0.126(16) 0.047(10) -0.026(10) 0.011(7) 0.005(10)
Au5 0.0592(4) 0.1197(7) 0.0709(5) 0.0010(4) 0.0339(4) 0.0043(4)
Au6 0.0430(3) 0.1826(9) 0.0430(4) -0.0345(5) 0.0036(3) 0.0210(5)
P5 0.0309(19) 0.111(4) 0.052(2) 0.002(2) 0.0122(18) -0.013(2)
P6 0.0298(19) 0.145(5) 0.038(2) -0.014(3) 0.0054(16) 0.013(2)
O5 0.089(9) 0.089(10) 0.078(9) 0.019(8) 0.011(7) 0.008(8)
O6 0.159(14) 0.079(9) 0.055(8) 0.020(7) 0.040(8) 0.044(9)
N9 0.077(10) 0.079(12) 0.079(11) -0.004(9) 0.044(9) 0.006(9)
N10 0.079(11) 0.152(18) 0.047(10) -0.027(11) 0.012(8) 0.030(12)
N11 0.118(15) 0.065(10) 0.095(13) 0.008(9) 0.065(12) 0.010(10)
N12 0.074(10) 0.113(13) 0.034(8) -0.003(8) 0.005(7) 0.025(9)
C87 0.14(2) 0.089(18) 0.094(18) -0.006(15) 0.032(16) -0.013(16)
C88 0.16(3) 0.077(17) 0.14(3) 0.054(18) 0.02(2) -0.013(17)
C89 0.093(15) 0.065(13) 0.13(2) -0.017(13) 0.071(14) 0.002(11)
C90 0.22(3) 0.064(14) 0.15(2) -0.003(14) 0.14(2) -0.014(17)
C91 0.22(3) 0.087(17) 0.16(3) -0.003(17) 0.16(3) 0.008(18)
C92 0.11(2) 0.079(16) 0.17(3) 0.005(16) 0.085(19) 0.007(14)
C93 0.115(16) 0.056(11) 0.062(12) 0.002(9) 0.033(12) 0.035(12)
C94 0.106(15) 0.075(12) 0.027(8) 0.012(8) 0.019(9) 0.033(11)
C95 0.091(14) 0.123(18) 0.054(11) -0.011(11) 0.018(10) 0.031(13)
C96 0.102(16) 0.121(18) 0.030(9) 0.019(11) -0.007(9) -0.059(15)
C97 0.109(16) 0.103(16) 0.038(10) -0.005(10) 0.007(10) -0.015(13)
C98 0.069(11) 0.114(17) 0.043(10) -0.011(10) 0.001(8) 0.031(11)
C99 0.22(3) 0.16(2) 0.036(11) -0.009(13) 0.006(14) 0.11(2)
C100 0.27(4) 0.21(3) 0.047(14) -0.008(16) 0.017(18) 0.16(3)
C101 0.032(7) 0.077(11) 0.051(9) -0.006(8) 0.004(6) -0.001(7)
C102 0.028(7) 0.091(12) 0.051(9) -0.018(8) 0.006(6) -0.018(8)
C103 0.031(7) 0.103(13) 0.045(9) -0.010(9) 0.013(6) -0.003(8)
C104 0.032(8) 0.117(15) 0.039(8) 0.000(9) 0.005(6) 0.021(8)
C105 0.022(7) 0.125(16) 0.057(10) 0.008(10) 0.003(7) 0.014(8)
C106 0.030(9) 0.17(2) 0.047(10) 0.011(12) -0.010(7) -0.025(11)
C107 0.056(12) 0.28(4) 0.061(13) -0.009(17) 0.003(10) -0.063(17)
C108 0.10(2) 0.21(3) 0.064(15) -0.003(19) 0.014(13) -0.06(2)
C109 0.045(12) 0.23(4) 0.13(2) 0.11(2) 0.010(13) -0.011(18)
C110 0.067(14) 0.12(2) 0.16(2) 0.061(18) -0.003(14) -0.033(14)
C111 0.073(14) 0.095(17) 0.13(2) 0.024(15) 0.007(13) -0.017(13)
C112 0.027(8) 0.099(15) 0.088(14) 0.005(11) 0.014(8) -0.003(9)
C113 0.31(4) 0.078(16) 0.049(13) -0.003(12) 0.017(18) -0.05(2)
C114 0.23(3) 0.12(2) 0.047(13) 0.009(13) 0.005(16) -0.07(2)
C115 0.12(2) 0.16(3) 0.090(19) 0.047(19) 0.029(15) 0.015(19)
C116 0.49(8) 0.23(4) 0.11(3) 0.08(3) 0.13(4) 0.22(5)
C117 0.30(5) 0.16(3) 0.14(3) 0.07(2) 0.14(3) 0.14(3)
C118 0.027(8) 0.147(19) 0.037(9) -0.022(10) 0.010(6) 0.010(10)
C119 0.030(9) 0.15(2) 0.093(15) -0.057(14) 0.007(9) 0.006(11)
C120 0.038(10) 0.18(3) 0.072(13) -0.053(15) 0.012(9) -0.010(13)
C121 0.025(8) 0.17(2) 0.059(12) 0.003(13) 0.009(8) 0.001(12)
C122 0.056(11) 0.138(19) 0.060(12) 0.017(12) 0.014(9) -0.005(12)
C123 0.052(10) 0.102(16) 0.060(11) 0.006(11) 0.017(8) 0.007(10)
C124 0.027(7) 0.102(14) 0.058(10) -0.032(10) -0.001(7) 0.011(9)
C125 0.041(8) 0.098(13) 0.043(9) -0.019(9) 0.002(7) 0.009(8)
C126 0.050(9) 0.084(13) 0.058(11) -0.021(10) 0.012(8) 0.001(9)
C127 0.056(10) 0.096(15) 0.075(13) -0.003(11) 0.013(9) 0.017(10)
C128 0.078(13) 0.096(16) 0.089(16) -0.039(13) 0.011(12) 0.005(12)
C129 0.047(10) 0.119(18) 0.050(11) -0.025(11) 0.007(8) 0.018(11)
Au7 0.0483(3) 0.0757(4) 0.0513(4) -0.0163(3) 0.0018(3) 0.0114(3)
P7 0.0338(19) 0.067(3) 0.042(2) -0.0092(18) 0.0017(16) 0.0021(18)
O7 0.101(10) 0.080(9) 0.055(7) 0.009(7) 0.016(7) 0.016(7)
N13 0.061(9) 0.080(10) 0.054(8) -0.023(7) -0.004(7) 0.030(8)
N14 0.088(11) 0.073(10) 0.050(9) -0.022(7) 0.015(8) 0.004(9)
C130 0.093(16) 0.126(19) 0.082(15) -0.020(14) 0.004(12) 0.039(15)
C131 0.090(16) 0.13(2) 0.088(16) -0.056(15) 0.021(13) 0.019(14)
C132 0.083(14) 0.084(14) 0.076(13) -0.013(11) 0.019(11) 0.037(11)
C133 0.118(19) 0.117(19) 0.12(2) -0.046(16) 0.051(16) -0.017(16)
C134 0.13(2) 0.098(16) 0.116(18) -0.064(14) 0.071(16) -0.059(15)
C135 0.102(15) 0.081(14) 0.077(14) -0.031(11) 0.020(12) 0.013(12)
C136 0.074(12) 0.068(12) 0.060(12) -0.007(10) 0.017(9) 0.026(10)
C137 0.036(7) 0.071(11) 0.045(9) -0.004(7) 0.003(6) 0.002(7)
C138 0.027(7) 0.076(11) 0.068(11) -0.006(9) 0.009(7) -0.005(7)
C139 0.023(9) 0.059(14) 0.063(14) 0.000 -0.003(9) 0.000
C140 0.026(7) 0.068(11) 0.067(11) -0.020(9) 0.019(7) -0.003(7)
C141 0.041(8) 0.090(13) 0.051(10) 0.004(9) 0.007(7) 0.001(8)
C142 0.036(8) 0.125(18) 0.051(10) -0.001(11) 0.014(7) -0.016(10)
C143 0.073(13) 0.13(2) 0.058(12) 0.029(13) 0.036(10) 0.024(13)
C144 0.13(2) 0.088(16) 0.099(18) 0.023(14) 0.064(15) 0.024(14)
C145 0.082(13) 0.111(17) 0.064(12) -0.002(12) 0.033(10) 0.017(12)
C146 0.043(8) 0.077(12) 0.031(8) -0.002(7) -0.002(6) -0.010(8)
C147 0.052(10) 0.17(2) 0.040(10) -0.015(11) 0.009(8) -0.007(12)
C148 0.042(10) 0.16(2) 0.075(14) -0.024(14) 0.018(9) -0.025(12)
C149 0.061(13) 0.17(2) 0.046(11) -0.007(13) 0.005(9) -0.056(15)
C150 0.058(11) 0.122(17) 0.062(12) 0.009(11) 0.003(9) -0.042(12)
C151 0.066(11) 0.103(16) 0.062(11) 0.017(11) 0.021(9) -0.011(11)
P8 0.116(5) 0.071(3) 0.074(3) 0.011(3) 0.048(3) 0.016(3)
F1 0.42(4) 0.27(2) 0.155(17) 0.102(17) 0.15(2) 0.27(3)
F2 0.207(16) 0.149(12) 0.130(12) 0.059(10) 0.121(12) 0.089(12)
F3 0.50(4) 0.161(17) 0.145(16) -0.054(14) 0.14(2) -0.18(2)
F4 0.113(10) 0.164(13) 0.073(8) 0.015(8) 0.025(7) 0.055(9)
F5 0.212(16) 0.121(11) 0.100(10) 0.010(8) 0.096(11) -0.008(10)
F6 0.090(9) 0.194(16) 0.118(11) -0.008(11) 0.023(8) -0.020(10)
P9 0.056(3) 0.060(3) 0.121(5) -0.021(3) 0.018(3) -0.006(2)
F7 0.138(13) 0.197(18) 0.25(2) -0.166(17) -0.054(13) 0.069(13)
F8 0.067(7) 0.150(12) 0.147(12) 0.006(10) 0.002(7) -0.035(8)
F9 0.134(10) 0.131(10) 0.076(8) -0.030(7) 0.053(7) -0.053(9)
F10 0.097(8) 0.119(9) 0.087(8) 0.013(7) 0.053(7) 0.038(7)
F11 0.059(6) 0.146(11) 0.121(10) -0.059(9) 0.012(6) 0.009(7)
F12 0.167(16) 0.125(13) 0.31(3) 0.125(16) -0.050(17) -0.069(12)
P10 0.093(4) 0.092(4) 0.048(3) 0.012(3) 0.007(3) -0.017(3)
F13 0.085(7) 0.137(10) 0.058(6) 0.006(6) 0.007(5) -0.015(7)
F14 0.183(14) 0.120(10) 0.062(7) -0.010(7) 0.036(8) -0.011(10)
F15 0.101(9) 0.098(9) 0.111(9) 0.027(7) 0.031(7) -0.008(7)
F16 0.139(12) 0.171(14) 0.068(8) 0.015(8) -0.021(7) -0.041(10)
F17 0.096(8) 0.149(11) 0.083(8) 0.022(8) 0.036(7) -0.019(8)
F18 0.175(14) 0.087(9) 0.114(10) 0.021(8) 0.024(9) -0.035(9)
P11 0.071(3) 0.080(4) 0.100(5) -0.005(3) -0.020(3) 0.003(3)
F19 0.095(9) 0.183(15) 0.133(12) 0.018(11) -0.010(8) -0.055(10)
F20 0.167(17) 0.183(18) 0.23(2) -0.006(15) 0.058(15) 0.082(14)
F21 0.116(10) 0.221(17) 0.085(9) 0.037(10) 0.036(8) -0.040(11)
F22 0.143(14) 0.163(15) 0.171(16) 0.024(12) -0.027(11) -0.071(12)
F23 0.101(11) 0.31(3) 0.141(14) -0.075(16) -0.009(10) 0.057(14)
F24 0.27(2) 0.159(16) 0.118(13) 0.030(12) -0.052(14) -0.045(16)
P12 0.110(5) 0.153(7) 0.109(6) 0.011(5) 0.015(4) -0.074(5)
F25 0.145(16) 0.48(4) 0.163(18) 0.03(2) -0.016(13) -0.17(2)
F26 0.25(2) 0.134(16) 0.27(3) 0.030(16) 0.03(2) -0.082(17)
F27 0.113(11) 0.186(15) 0.124(12) -0.016(11) 0.011(9) -0.057(11)
F28 0.156(15) 0.32(3) 0.116(13) 0.036(15) 0.060(11) -0.069(16)
F29 0.23(2) 0.24(2) 0.126(13) -0.068(14) 0.079(14) -0.123(18)
F30 0.122(13) 0.201(19) 0.25(2) 0.086(17) 0.082(14) -0.004(12)
P13 0.052(2) 0.077(3) 0.065(3) 0.015(2) 0.020(2) -0.009(2)
F31 0.071(7) 0.091(8) 0.113(9) 0.007(7) 0.021(6) -0.020(6)
F32 0.065(7) 0.130(10) 0.122(10) -0.015(8) 0.028(7) 0.005(7)
F33 0.097(8) 0.134(10) 0.073(7) 0.044(7) 0.032(6) 0.002(7)
F34 0.089(8) 0.114(9) 0.103(9) 0.001(7) 0.026(7) -0.049(7)
F35 0.086(8) 0.164(12) 0.087(8) -0.003(8) 0.043(7) 0.016(8)
F36 0.124(10) 0.113(10) 0.077(8) 0.029(7) -0.002(7) -0.019(8)
P14 0.037(4) 0.112(7) 0.129(7) 0.000 0.001(4) 0.000
F37 0.089(10) 0.181(16) 0.212(18) -0.068(14) 0.036(10) -0.026(10)
F38 0.110(12) 0.27(2) 0.23(2) -0.023(19) 0.093(14) -0.026(14)
F39 0.102(11) 0.168(16) 0.25(2) -0.005(15) -0.023(13) -0.030(11)
P15 0.052(4) 0.125(7) 0.060(4) 0.000 0.029(3) 0.000
F40 0.215(19) 0.183(17) 0.117(12) -0.034(12) 0.042(12) -0.078(15)
F41 0.073(9) 0.34(3) 0.132(13) 0.096(15) -0.010(8) -0.063(12)
F42 0.27(3) 0.31(3) 0.155(16) -0.114(17) -0.010(16) 0.18(2)

loop_
_geom_bond_atom_site_label_1
_geom_bond_atom_site_label_2
_geom_bond_distance
_geom_bond_site_symmetry_2
_geom_bond_publ_flag
Au1 N1 2.077(11) . ?
Au1 P1 2.229(3) . ?
Au2 N2 2.068(11) 6_576 ?
Au2 P2 2.235(4) . ?
P1 C26 1.815(14) . ?
P1 C20 1.817(13) . ?
P1 C15 1.824(12) . ?
P2 C32 1.808(15) . ?
P2 C38 1.816(15) . ?
P2 C19 1.817(13) . ?
O1 C7 1.222(19) . ?
O2 C8 1.24(2) . ?
N1 C1 1.325(17) . ?
N1 C5 1.330(17) . ?
N2 C14 1.328(19) . ?
N2 C10 1.338(18) . ?
N2 Au2 2.068(11) 6_575 ?
N3 C7 1.32(2) . ?
N3 C6 1.45(2) . ?
N4 C8 1.33(3) . ?
N4 C9 1.47(2) . ?
C1 C2 1.374(19) . ?
C2 C3 1.37(2) . ?
C3 C4 1.35(2) . ?
C3 C6 1.535(19) . ?
C4 C5 1.38(2) . ?
C7 C8 1.54(2) . ?
C9 C12 1.49(2) . ?
C10 C11 1.37(2) . ?
C11 C12 1.36(2) . ?
C12 C13 1.37(2) . ?
C13 C14 1.37(2) . ?
C15 C16 1.518(18) . ?
C16 C17 1.529(17) . ?
C17 C18 1.527(17) . ?
C18 C19 1.555(18) . ?
C20 C25 1.344(18) . ?
C20 C21 1.410(17) . ?
C21 C22 1.37(2) . ?
C22 C23 1.35(2) . ?
C23 C24 1.37(2) . ?
C24 C25 1.37(2) . ?
C26 C31 1.363(18) . ?
C26 C27 1.37(2) . ?
C27 C28 1.41(2) . ?
C28 C29 1.38(2) . ?
C29 C30 1.36(2) . ?
C30 C31 1.38(2) . ?
C32 C33 1.36(2) . ?
C32 C37 1.40(3) . ?
C33 C34 1.35(2) . ?
C34 C35 1.33(3) . ?
C35 C36 1.35(3) . ?
C36 C37 1.38(3) . ?
C38 C39 1.34(2) . ?
C38 C43 1.41(2) . ?
C39 C40 1.41(2) . ?
C40 C41 1.42(3) . ?
C41 C42 1.34(4) . ?
C42 C43 1.34(3) . ?
Au3 N5 2.087(14) . ?
Au3 P3 2.239(5) . ?
Au4 N6 2.063(16) 6_575 ?
Au4 P4 2.229(4) . ?
P3 C69 1.793(18) . ?
P3 C58 1.801(16) . ?
P3 C63 1.830(18) . ?
P4 C81 1.804(16) . ?
P4 C62 1.827(14) . ?
P4 C75 1.827(18) . ?
O3 C50 1.22(2) . ?
O4 C51 1.24(3) . ?
N5 C48 1.28(2) . ?
N5 C44 1.35(2) . ?
N6 C53 1.29(2) . ?
N6 C57 1.33(2) . ?
N6 Au4 2.063(16) 6_576 ?
N7 C50 1.34(2) . ?
N7 C49 1.44(2) . ?
N8 C51 1.38(3) . ?
N8 C52 1.45(3) . ?
C44 C45 1.34(2) . ?
C45 C46 1.36(2) . ?
C46 C47 1.34(3) . ?
C46 C49 1.50(3) . ?
C47 C48 1.42(3) . ?
C50 C51 1.52(3) . ?
C52 C55 1.50(3) . ?
C53 C54 1.41(3) . ?
C54 C55 1.37(2) . ?
C55 C56 1.38(3) . ?
C56 C57 1.37(3) . ?
C58 C59 1.51(2) . ?
C59 C60 1.52(2) . ?
C60 C61 1.53(2) . ?
C61 C62 1.497(19) . ?
C63 C68 1.34(3) . ?
C63 C64 1.34(3) . ?
C64 C65 1.36(3) . ?
C65 C66 1.34(5) . ?
C66 C67 1.33(4) . ?
C67 C68 1.41(3) . ?
C69 C70 1.37(2) . ?
C69 C74 1.38(3) . ?
C70 C71 1.38(2) . ?
C71 C72 1.33(3) . ?
C72 C73 1.37(3) . ?
C73 C74 1.45(3) . ?
C75 C80 1.38(2) . ?
C75 C76 1.41(2) . ?
C76 C77 1.36(2) . ?
C77 C78 1.35(3) . ?
C78 C79 1.34(3) . ?
C79 C80 1.40(3) . ?
C81 C86 1.39(2) . ?
C81 C82 1.39(2) . ?
C82 C83 1.40(2) . ?
C83 C84 1.33(4) . ?
C84 C85 1.36(4) . ?
C85 C86 1.40(3) . ?
Au5 N9 2.073(15) . ?
Au5 P5 2.229(5) . ?
Au6 N10 2.096(15) . ?
Au6 P6 2.231(4) . ?
P5 C101 1.803(14) . ?
P5 C112 1.81(2) . ?
P5 C106 1.85(2) . ?
P6 C105 1.787(17) . ?
P6 C124 1.81(2) . ?
P6 C118 1.850(18) . ?
O5 C93 1.25(2) . ?
O6 C94 1.212(18) . ?
N9 C87 1.25(3) . ?
N9 C91 1.32(3) . ?
N10 C96 1.27(3) . ?
N10 C100 1.40(3) . ?
N11 C93 1.29(2) . ?
N11 C92 1.45(3) . ?
N12 C94 1.35(2) . ?
N12 C95 1.45(2) . ?
C87 C88 1.37(3) . ?
C88 C89 1.38(3) . ?
C89 C90 1.34(3) . ?
C89 C92 1.52(3) . ?
C90 C91 1.35(3) . ?
C93 C94 1.52(3) . ?
C95 C98 1.53(2) . ?
C96 C97 1.41(3) . ?
C97 C98 1.34(2) . ?
C98 C99 1.35(3) . ?
C99 C100 1.36(3) . ?
C101 C102 1.50(2) . ?
C102 C103 1.519(19) . ?
C103 C104 1.55(2) 6_566 ?
C104 C105 1.51(2) . ?
C104 C103 1.55(2) 6_565 ?
C106 C107 1.36(3) . ?
C106 C111 1.43(3) . ?
C107 C108 1.48(3) . ?
C108 C109 1.39(4) . ?
C109 C110 1.36(3) . ?
C110 C111 1.38(3) . ?
C112 C117 1.25(3) . ?
C112 C113 1.34(3) . ?
C113 C114 1.37(3) . ?
C114 C115 1.29(3) . ?
C115 C116 1.33(4) . ?
C116 C117 1.40(4) . ?
C118 C123 1.32(3) . ?
C118 C119 1.42(2) . ?
C119 C120 1.34(2) . ?
C120 C121 1.32(3) . ?
C121 C122 1.38(3) . ?
C122 C123 1.42(2) . ?
C124 C129 1.36(3) . ?
C124 C125 1.42(2) . ?
C125 C126 1.37(2) . ?
C126 C127 1.36(2) . ?
C127 C128 1.40(3) . ?
C128 C129 1.36(3) . ?
Au7 N13 2.044(13) . ?
Au7 P7 2.216(4) . ?
P7 C140 1.795(17) . ?
P7 C137 1.807(14) . ?
P7 C146 1.829(15) . ?
O7 C136 1.25(2) . ?
N13 C130 1.26(2) . ?
N13 C134 1.32(2) . ?
N14 C136 1.31(2) . ?
N14 C135 1.44(2) . ?
C130 C131 1.38(3) . ?
C131 C132 1.27(3) . ?
C132 C133 1.44(3) . ?
C132 C135 1.54(2) . ?
C133 C134 1.42(3) . ?
C136 C136 1.50(3) 5_677 ?
C137 C138 1.490(19) . ?
C138 C139 1.533(18) . ?
C139 C138 1.533(18) 2_656 ?
C140 C141 1.36(2) . ?
C140 C145 1.37(2) . ?
C141 C142 1.36(2) . ?
C142 C143 1.36(3) . ?
C143 C144 1.37(3) . ?
C144 C145 1.38(3) . ?
C146 C151 1.37(2) . ?
C146 C147 1.40(2) . ?
C147 C148 1.40(2) . ?
C148 C149 1.38(3) . ?
C149 C150 1.40(3) . ?
C150 C151 1.41(2) . ?
P8 F3 1.504(19) . ?
P8 F2 1.535(12) . ?
P8 F1 1.551(17) . ?
P8 F4 1.559(13) . ?
P8 F6 1.577(16) . ?
P8 F5 1.585(12) . ?
P9 F12 1.507(16) . ?
P9 F8 1.568(12) . ?
P9 F11 1.572(11) . ?
P9 F10 1.577(11) . ?
P9 F7 1.589(16) . ?
P9 F9 1.604(13) . ?
P10 F18 1.576(13) . ?
P10 F13 1.577(11) . ?
P10 F16 1.578(13) . ?
P10 F14 1.584(14) . ?
P10 F17 1.591(13) . ?
P10 F15 1.615(13) . ?
P11 F20 1.516(17) . ?
P11 F21 1.526(14) . ?
P11 F19 1.532(14) . ?
P11 F23 1.534(17) . ?
P11 F22 1.559(15) . ?
P11 F24 1.647(17) . ?
P12 F26 1.54(2) . ?
P12 F27 1.538(15) . ?
P12 F25 1.554(18) . ?
P12 F28 1.60(2) . ?
P12 F29 1.608(19) . ?
P12 F30 1.62(2) . ?
P13 F35 1.571(12) . ?
P13 F32 1.572(12) . ?
P13 F34 1.576(11) . ?
P13 F33 1.581(11) . ?
P13 F36 1.590(11) . ?
P13 F31 1.596(11) . ?
P14 F38 1.539(17) . ?
P14 F38 1.539(17) 2_655 ?
P14 F39 1.560(18) . ?
P14 F39 1.560(17) 2_655 ?
P14 F37 1.574(16) . ?
P14 F37 1.574(16) 2_655 ?
P15 F42 1.450(16) 2_656 ?
P15 F42 1.450(16) . ?
P15 F41 1.507(13) . ?
P15 F41 1.507(13) 2_656 ?
P15 F40 1.628(18) 2_656 ?
P15 F40 1.628(18) . ?
O8 C152 1.30(3) . ?
N15 C152 1.34(3) . ?
N15 C154 1.42(3) . ?
N15 C153 1.50(3) . ?
O9 C155 1.18(4) . ?
N16 C155 1.39(4) . ?
N16 C156 1.42(3) . ?
N16 C157 1.43(3) . ?
O10 C158 1.25(2) . ?
N17 C158 1.31(2) . ?
N17 C159 1.40(2) . ?
N17 C160 1.48(2) . ?
O11 C161 1.37(3) . ?
N18 C161 1.31(3) . ?
N18 C162 1.41(3) . ?
N18 C163 1.47(4) . ?
O12 C164 1.22(8) . ?
N19 C166 1.40(4) . ?
N19 C165 1.44(4) . ?
N19 C164 1.64(8) . ?
O15 C167 1.44(5) . ?
O16 C168 1.49(3) . ?
C168 O16 1.49(3) 2_656 ?
